data_4317540
loop_
_publ_author_name
'Wei Huang'
'Shaohua Gou'
'Dahua Hu'
'Suchada Chantrapromma'
'Hoong-Kun Fun'
'Qingjin Meng'

_publ_section_title
;
 Formation of Molecular Ladder Elements with Macrocyclic Platforms via
 Linear Bifunctional Ligands
;
_journal_name_full 'Inorganic Chemistry'
_journal_page_first 864
_journal_page_last 868
_journal_paper_doi 10.1021/ic010407k
_journal_volume 41
_journal_year 2002
_chemical_formula_sum 'C38 H50 Cl2 N8 O12 Zn2'
_chemical_formula_weight 1012.50
_chemical_name_systematic
;
  ?
;
_space_group_IT_number 62
_symmetry_cell_setting orthorhombic
_symmetry_space_group_name_Hall '-P 2ac 2n'
_symmetry_space_group_name_H-M 'P n m a'
_atom_sites_solution_hydrogens geom
_atom_sites_solution_primary direct
_atom_sites_solution_secondary difmap
_audit_creation_method SHELXL-97
_cell_angle_alpha 90.00
_cell_angle_beta 90.00
_cell_angle_gamma 90.00
_cell_formula_units_Z 4
_cell_length_a 22.113(3)
_cell_length_b 17.181(2)
_cell_length_c 11.6611(14)
_cell_measurement_reflns_used 6218
_cell_measurement_temperature 293(2)
_cell_measurement_theta_max 28.29
_cell_measurement_theta_min 1.84
_cell_volume 4430.3(10)
_computing_cell_refinement 'SAINT (Siemens, 1996)'
_computing_data_collection 'SMART (Siemens, 1996)'
_computing_data_reduction SAINT
_computing_molecular_graphics SHELXTL
_computing_publication_material 'SHELXTL and PLATON (Spek, 1996)'
_computing_structure_refinement SHELXTL
_computing_structure_solution 'SHELXTL (Sheldrick, 1997)'
_diffrn_ambient_temperature 293(2)
_diffrn_detector_area_resol_mean 8.33
_diffrn_measured_fraction_theta_full 0.990
_diffrn_measured_fraction_theta_max 0.990
_diffrn_measurement_device_type 'SMART CCD'
_diffrn_measurement_method '\w scan'
_diffrn_radiation_monochromator graphite
_diffrn_radiation_source 'fine-focus sealed tube'
_diffrn_radiation_type MoK\a
_diffrn_radiation_wavelength 0.71073
_diffrn_reflns_av_R_equivalents 0.1055
_diffrn_reflns_av_sigmaI/netI 0.0788
_diffrn_reflns_limit_h_max 29
_diffrn_reflns_limit_h_min -27
_diffrn_reflns_limit_k_max 20
_diffrn_reflns_limit_k_min -22
_diffrn_reflns_limit_l_max 13
_diffrn_reflns_limit_l_min -15
_diffrn_reflns_number 30378
_diffrn_reflns_theta_full 28.29
_diffrn_reflns_theta_max 28.29
_diffrn_reflns_theta_min 1.84
_exptl_absorpt_coefficient_mu 1.272
_exptl_absorpt_correction_T_max 0.7499
_exptl_absorpt_correction_T_min 0.5922
_exptl_absorpt_correction_type empirical
_exptl_absorpt_process_details 'Sadabs (Sheldrick, 1996)'
_exptl_crystal_colour yellow
_exptl_crystal_density_diffrn 1.518
_exptl_crystal_density_method 'not measured'
_exptl_crystal_description slab
_exptl_crystal_F_000 2096
_exptl_crystal_size_max 0.46
_exptl_crystal_size_mid 0.34
_exptl_crystal_size_min 0.24
_refine_diff_density_max 1.341
_refine_diff_density_min -0.789
_refine_diff_density_rms 0.111
_refine_ls_extinction_method none
_refine_ls_goodness_of_fit_ref 1.012
_refine_ls_hydrogen_treatment constr
_refine_ls_matrix_type full
_refine_ls_number_parameters 280
_refine_ls_number_reflns 5631
_refine_ls_number_restraints 2
_refine_ls_restrained_S_all 1.012
_refine_ls_R_factor_all 0.1009
_refine_ls_R_factor_gt 0.0615
_refine_ls_shift/su_max 0.000
_refine_ls_shift/su_mean 0.000
_refine_ls_structure_factor_coef Fsqd
_refine_ls_weighting_details 'calc w=1/[\s^2^(Fo^2^)+(0.1214P)^2^+0.0000P] where P=(Fo^2^+2Fc^2^)/3'
_refine_ls_weighting_scheme calc
_refine_ls_wR_factor_gt 0.1850
_refine_ls_wR_factor_ref 0.2064
_reflns_number_gt 3413
_reflns_number_total 5631
_reflns_threshold_expression >2sigma(I)
_cod_data_source_file ic010407k_1.cif
_cod_data_source_block hw85m
_cod_depositor_comments
;
The following automatic conversions were performed:

'_symmetry_cell_setting' value 'Orthorhombic' changed to
'orthorhombic' according to the built-in table from CIF Core
dictionary named 'cif_core.dic' version 2.4.1 from 2010-06-29.

Automatic conversion script
Id: cif_fix_values 1646 2011-03-28 12:23:43Z adriana 

The following automatic conversions were performed:

'_refine_ls_hydrogen_treatment' value 'contr' was replaced with the
value 'constr' as specified in the replacement file
'src/cod-tools/trunk/data/replacement-values/replacement_values.lst'.

Automatic conversion script
Id: cif_fix_values 5376 2017-05-30 11:51:03Z andrius 
;
_cod_original_cell_volume 4430.2(10)
_cod_database_code 4317540

loop_
_symmetry_equiv_pos_as_xyz
'x, y, z'
'-x+1/2, -y, z+1/2'
'-x, y+1/2, -z'
'x+1/2, -y+1/2, -z+1/2'
'-x, -y, -z'
'x-1/2, y, -z-1/2'
'x, -y-1/2, z'
'-x-1/2, y-1/2, z-1/2'

loop_
_atom_site_label
_atom_site_type_symbol
_atom_site_fract_x
_atom_site_fract_y
_atom_site_fract_z
_atom_site_U_iso_or_equiv
_atom_site_adp_type
_atom_site_occupancy
_atom_site_symmetry_multiplicity
_atom_site_calc_flag
_atom_site_refinement_flags
_atom_site_disorder_assembly
_atom_site_disorder_group
Zn1 Zn 0.49837(3) 0.2500 0.23665(6) 0.0334(2) Uani 1 2 d S . .
Zn2 Zn 0.36490(3) 0.2500 0.13387(6) 0.0326(2) Uani 1 2 d S . .
Cl1 Cl 0.28828(6) 0.03796(7) 0.73005(11) 0.0508(3) Uani 1 1 d . . .
N1 N 0.56108(16) 0.1613(2) 0.2364(4) 0.0484(10) Uani 1 1 d . . .
N2 N 0.4690(2) 0.2500 0.4026(4) 0.0372(11) Uani 1 2 d S . .
N3 N 0.3922(3) 0.2500 0.7286(6) 0.080(2) Uani 1 2 d S . .
H3B H 0.3833 0.2954 0.7633 0.096 Uiso 1 1 d R . .
N4 N 0.32055(16) 0.1609(2) 0.0525(3) 0.0419(9) Uani 1 1 d . . .
N5 N 0.3223(2) 0.2500 0.2900(4) 0.0355(11) Uani 1 2 d S . .
N6 N 0.2350(3) 0.2500 0.6058(5) 0.071(2) Uani 1 2 d S . .
H6A H 0.2218 0.2952 0.6357 0.085 Uiso 1 1 d R . .
O1 O 0.43830(12) 0.17580(15) 0.1554(2) 0.0362(7) Uani 1 1 d . . .
O2 O 0.2990(3) 0.0018(4) 0.6256(4) 0.134(2) Uani 1 1 d . . .
O3 O 0.2391(2) 0.0907(4) 0.7173(5) 0.116(2) Uani 1 1 d . . .
O4 O 0.2760(3) -0.0172(3) 0.8151(4) 0.0949(15) Uani 1 1 d . . .
O5 O 0.3392(2) 0.0803(3) 0.7652(5) 0.1097(19) Uani 1 1 d . . .
C1 C 0.4496(3) -0.1544(3) 0.0977(6) 0.084(2) Uani 1 1 d . . .
H1A H 0.4122 -0.1721 0.0650 0.126 Uiso 1 1 calc R . .
H1B H 0.4551 -0.1777 0.1718 0.126 Uiso 1 1 calc R . .
H1C H 0.4825 -0.1689 0.0485 0.126 Uiso 1 1 calc R . .
C2 C 0.4480(3) -0.0666(3) 0.1100(4) 0.0544(13) Uani 1 1 d . . .
C3 C 0.4952(2) -0.0246(3) 0.1543(4) 0.0493(12) Uani 1 1 d . . .
H3A H 0.5302 -0.0511 0.1755 0.059 Uiso 1 1 calc R . .
C4 C 0.4937(2) 0.0565(3) 0.1694(4) 0.0403(10) Uani 1 1 d . . .
C5 C 0.44174(19) 0.0990(2) 0.1397(3) 0.0348(9) Uani 1 1 d . . .
C6 C 0.3928(2) 0.0566(2) 0.0895(4) 0.0402(10) Uani 1 1 d . . .
C7 C 0.3978(3) -0.0252(3) 0.0773(4) 0.0530(13) Uani 1 1 d . . .
H7A H 0.3654 -0.0522 0.0456 0.064 Uiso 1 1 calc R . .
C8 C 0.5499(2) 0.0904(3) 0.2112(4) 0.0492(12) Uani 1 1 d . . .
H8A H 0.5818 0.0559 0.2208 0.059 Uiso 1 1 calc R . .
C9 C 0.6226(2) 0.1767(3) 0.2792(6) 0.0690(17) Uani 1 1 d . . .
H9A H 0.6485 0.1330 0.2600 0.083 Uiso 1 1 calc R . .
H9B H 0.6215 0.1813 0.3620 0.083 Uiso 1 1 calc R . .
C10 C 0.6489(3) 0.2500 0.2289(8) 0.070(3) Uani 1 2 d S . .
H10A H 0.6420 0.2500 0.1467 0.084 Uiso 1 2 calc SR . .
H10B H 0.6923 0.2500 0.2414 0.084 Uiso 1 2 calc SR . .
C11 C 0.4571(2) 0.1843(3) 0.4578(4) 0.0526(12) Uani 1 1 d . . .
H11A H 0.4659 0.1377 0.4209 0.063 Uiso 1 1 calc R . .
C12 C 0.4327(2) 0.1808(3) 0.5657(5) 0.0576(13) Uani 1 1 d . . .
H12A H 0.4260 0.1330 0.6007 0.069 Uiso 1 1 calc R . .
C13 C 0.4180(3) 0.2500 0.6226(6) 0.0495(17) Uani 1 2 d S . .
C14 C 0.3375(2) 0.0897(3) 0.0479(4) 0.0447(11) Uani 1 1 d . . .
H14A H 0.3106 0.0553 0.0134 0.054 Uiso 1 1 calc R . .
C15 C 0.2588(2) 0.1755(3) 0.0051(5) 0.0567(14) Uani 1 1 d . . .
H15A H 0.2301 0.1783 0.0679 0.068 Uiso 1 1 calc R . .
H15B H 0.2472 0.1319 -0.0432 0.068 Uiso 1 1 calc R . .
C16 C 0.2550(3) 0.2500 -0.0646(7) 0.059(2) Uani 1 2 d S . .
H16A H 0.2875 0.2500 -0.1204 0.070 Uiso 1 2 calc SR . .
H16B H 0.2171 0.2500 -0.1066 0.070 Uiso 1 2 calc SR . .
C17 C 0.3064(2) 0.1840(3) 0.3441(4) 0.0439(11) Uani 1 1 d . . .
H17A H 0.3161 0.1370 0.3090 0.053 Uiso 1 1 calc R . .
C18 C 0.2776(2) 0.1810(3) 0.4450(4) 0.0473(11) Uani 1 1 d . . .
H18A H 0.2669 0.1332 0.4764 0.057 Uiso 1 1 calc R . .
C19 C 0.2635(3) 0.2500 0.5028(6) 0.0443(15) Uani 1 2 d S . .
C20 C 0.1153(4) 0.0580(5) -0.1017(8) 0.118(3) Uiso 1 1 d D . .
H20A H 0.1159 0.0369 -0.1788 0.142 Uiso 1 1 calc R . .
H20B H 0.1525 0.0433 -0.0633 0.142 Uiso 1 1 calc R . .
O7 O 0.0626(5) 0.0286(9) -0.0382(11) 0.369(8) Uiso 1 1 d D . .
H7B H 0.0642 -0.0190 -0.0347 0.554 Uiso 1 1 calc R . .
C21 C 0.1092(6) 0.1450(5) -0.1051(12) 0.194(5) Uiso 1 1 d D . .
H21D H 0.1427 0.1669 -0.1463 0.290 Uiso 1 1 calc R . .
H21A H 0.1088 0.1650 -0.0282 0.290 Uiso 1 1 calc R . .
H21B H 0.0721 0.1587 -0.1429 0.290 Uiso 1 1 calc R . .

loop_
_atom_site_aniso_label
_atom_site_aniso_U_11
_atom_site_aniso_U_22
_atom_site_aniso_U_33
_atom_site_aniso_U_23
_atom_site_aniso_U_13
_atom_site_aniso_U_12
Zn1 0.0310(4) 0.0259(4) 0.0433(4) 0.000 -0.0007(3) 0.000
Zn2 0.0294(3) 0.0286(4) 0.0398(4) 0.000 0.0015(3) 0.000
Cl1 0.0626(8) 0.0375(6) 0.0522(7) 0.0025(5) 0.0041(6) -0.0002(5)
N1 0.037(2) 0.039(2) 0.068(3) -0.0066(19) -0.0098(19) 0.0107(17)
N2 0.042(3) 0.025(3) 0.045(3) 0.000 -0.001(2) 0.000
N3 0.097(6) 0.076(5) 0.066(5) 0.000 0.041(4) 0.000
N4 0.0367(19) 0.045(2) 0.045(2) -0.0094(17) 0.0020(17) -0.0046(17)
N5 0.036(3) 0.027(3) 0.043(3) 0.000 0.006(2) 0.000
N6 0.096(5) 0.065(5) 0.051(4) 0.000 0.024(4) 0.000
O1 0.0344(14) 0.0202(14) 0.0540(18) -0.0062(12) 0.0000(14) 0.0027(11)
O2 0.198(6) 0.123(5) 0.083(4) -0.047(3) 0.025(4) 0.019(5)
O3 0.105(4) 0.106(5) 0.138(5) 0.038(4) 0.023(3) 0.046(3)
O4 0.128(4) 0.062(3) 0.095(3) 0.034(3) 0.011(3) -0.015(3)
O5 0.094(3) 0.110(5) 0.126(4) 0.011(3) -0.010(3) -0.044(3)
C1 0.132(6) 0.025(3) 0.095(5) -0.001(3) 0.011(4) 0.002(3)
C2 0.085(4) 0.024(2) 0.054(3) 0.001(2) 0.018(3) 0.001(2)
C3 0.064(3) 0.030(2) 0.054(3) 0.005(2) 0.008(2) 0.010(2)
C4 0.048(2) 0.028(2) 0.045(2) -0.0019(18) 0.004(2) 0.0076(19)
C5 0.046(2) 0.0201(19) 0.038(2) -0.0034(16) 0.0090(19) -0.0030(17)
C6 0.048(2) 0.026(2) 0.047(2) -0.0041(19) 0.009(2) -0.0044(19)
C7 0.080(4) 0.030(2) 0.049(3) -0.011(2) 0.008(3) -0.013(2)
C8 0.045(3) 0.040(3) 0.062(3) 0.001(2) -0.006(2) 0.019(2)
C9 0.045(3) 0.052(3) 0.109(5) -0.002(3) -0.026(3) 0.008(3)
C10 0.027(3) 0.109(8) 0.073(5) 0.000 -0.011(4) 0.000
C11 0.064(3) 0.040(3) 0.054(3) 0.002(2) 0.014(3) 0.009(2)
C12 0.065(3) 0.047(3) 0.060(3) 0.015(2) 0.015(3) 0.001(3)
C13 0.042(3) 0.058(5) 0.048(4) 0.000 0.002(3) 0.000
C14 0.043(2) 0.038(3) 0.053(3) -0.012(2) 0.002(2) -0.011(2)
C15 0.033(2) 0.065(4) 0.072(4) -0.018(3) -0.005(2) -0.007(2)
C16 0.040(4) 0.086(6) 0.050(4) 0.000 -0.010(3) 0.000
C17 0.055(3) 0.031(2) 0.045(3) 0.0017(19) 0.007(2) 0.005(2)
C18 0.051(3) 0.040(3) 0.051(3) 0.007(2) 0.011(2) -0.001(2)
C19 0.042(3) 0.051(4) 0.040(4) 0.000 0.003(3) 0.000

loop_
_atom_type_symbol
_atom_type_description
_atom_type_scat_dispersion_real
_atom_type_scat_dispersion_imag
_atom_type_scat_source
C C 0.0033 0.0016 'International Tables Vol C Tables 4.2.6.8 and 6.1.1.4'
H H 0.0000 0.0000 'International Tables Vol C Tables 4.2.6.8 and 6.1.1.4'
N N 0.0061 0.0033 'International Tables Vol C Tables 4.2.6.8 and 6.1.1.4'
O O 0.0106 0.0060 'International Tables Vol C Tables 4.2.6.8 and 6.1.1.4'
Cl Cl 0.1484 0.1585 'International Tables Vol C Tables 4.2.6.8 and 6.1.1.4'
Zn Zn 0.2839 1.4301 'International Tables Vol C Tables 4.2.6.8 and 6.1.1.4'

loop_
_geom_angle_atom_site_label_1
_geom_angle_atom_site_label_2
_geom_angle_atom_site_label_3
_geom_angle
_geom_angle_site_symmetry_1
_geom_angle_site_symmetry_3
_geom_angle_publ_flag
N2 Zn1 N1 102.46(15) . . ?
N2 Zn1 N1 102.46(15) . 7_565 ?
N1 Zn1 N1 95.4(2) . 7_565 ?
N2 Zn1 O1 103.27(14) . . ?
N1 Zn1 O1 88.61(13) . . ?
N1 Zn1 O1 152.43(15) 7_565 . ?
N2 Zn1 O1 103.27(14) . 7_565 ?
N1 Zn1 O1 152.43(15) . 7_565 ?
N1 Zn1 O1 88.61(13) 7_565 7_565 ?
O1 Zn1 O1 76.00(15) . 7_565 ?
N5 Zn2 N4 101.03(13) . . ?
N5 Zn2 N4 101.03(13) . 7_565 ?
N4 Zn2 N4 96.5(2) . 7_565 ?
N5 Zn2 O1 104.55(13) . . ?
N4 Zn2 O1 88.38(13) . . ?
N4 Zn2 O1 152.49(13) 7_565 . ?
N5 Zn2 O1 104.55(13) . 7_565 ?
N4 Zn2 O1 152.49(13) . 7_565 ?
N4 Zn2 O1 88.38(13) 7_565 7_565 ?
O1 Zn2 O1 75.63(15) . 7_565 ?
O2 Cl1 O4 110.6(4) . . ?
O2 Cl1 O5 110.6(4) . . ?
O4 Cl1 O5 107.5(3) . . ?
O2 Cl1 O3 108.9(4) . . ?
O4 Cl1 O3 110.9(3) . . ?
O5 Cl1 O3 108.3(4) . . ?
C8 N1 C9 115.3(4) . . ?
C8 N1 Zn1 125.1(3) . . ?
C9 N1 Zn1 119.3(3) . . ?
C11 N2 C11 116.7(6) 7_565 . ?
C11 N2 Zn1 121.6(3) 7_565 . ?
C11 N2 Zn1 121.6(3) . . ?
C13 N3 H3B 120.0 . . ?
C14 N4 C15 114.3(4) . . ?
C14 N4 Zn2 126.3(3) . . ?
C15 N4 Zn2 118.9(3) . . ?
C17 N5 C17 115.0(5) 7_565 . ?
C17 N5 Zn2 122.5(3) 7_565 . ?
C17 N5 Zn2 122.5(3) . . ?
C19 N6 H6A 119.6 . . ?
C5 O1 Zn1 129.4(3) . . ?
C5 O1 Zn2 129.4(3) . . ?
Zn1 O1 Zn2 100.29(11) . . ?
C2 C1 H1A 109.5 . . ?
C2 C1 H1B 109.5 . . ?
H1A C1 H1B 109.5 . . ?
C2 C1 H1C 109.5 . . ?
H1A C1 H1C 109.5 . . ?
H1B C1 H1C 109.5 . . ?
C3 C2 C7 116.6(4) . . ?
C3 C2 C1 122.8(6) . . ?
C7 C2 C1 120.5(6) . . ?
C2 C3 C4 123.4(5) . . ?
C2 C3 H3A 118.3 . . ?
C4 C3 H3A 118.3 . . ?
C5 C4 C3 120.3(4) . . ?
C5 C4 C8 125.0(4) . . ?
C3 C4 C8 114.7(4) . . ?
O1 C5 C4 121.8(4) . . ?
O1 C5 C6 121.1(4) . . ?
C4 C5 C6 117.1(4) . . ?
C7 C6 C5 119.2(4) . . ?
C7 C6 C14 115.1(4) . . ?
C5 C6 C14 125.6(4) . . ?
C2 C7 C6 123.2(5) . . ?
C2 C7 H7A 118.4 . . ?
C6 C7 H7A 118.4 . . ?
N1 C8 C4 128.6(4) . . ?
N1 C8 H8A 115.7 . . ?
C4 C8 H8A 115.7 . . ?
N1 C9 C10 112.0(5) . . ?
N1 C9 H9A 109.2 . . ?
C10 C9 H9A 109.2 . . ?
N1 C9 H9B 109.2 . . ?
C10 C9 H9B 109.2 . . ?
H9A C9 H9B 107.9 . . ?
C9 C10 C9 113.5(7) . 7_565 ?
C9 C10 H10A 108.9 . . ?
C9 C10 H10A 108.9 7_565 . ?
C9 C10 H10B 108.9 . . ?
C9 C10 H10B 108.9 7_565 . ?
H10A C10 H10B 107.7 . . ?
N2 C11 C12 124.2(5) . . ?
N2 C11 H11A 117.9 . . ?
C12 C11 H11A 117.9 . . ?
C11 C12 C13 119.3(5) . . ?
C11 C12 H12A 120.3 . . ?
C13 C12 H12A 120.3 . . ?
N3 C13 C12 121.9(3) . . ?
N3 C13 C12 121.9(3) . 7_565 ?
C12 C13 C12 116.2(6) . 7_565 ?
N4 C14 C6 127.9(4) . . ?
N4 C14 H14A 116.1 . . ?
C6 C14 H14A 116.1 . . ?
N4 C15 C16 112.9(4) . . ?
N4 C15 H15A 109.0 . . ?
C16 C15 H15A 109.0 . . ?
N4 C15 H15B 109.0 . . ?
C16 C15 H15B 109.0 . . ?
H15A C15 H15B 107.8 . . ?
C15 C16 C15 114.9(6) 7_565 . ?
C15 C16 H16A 108.5 7_565 . ?
C15 C16 H16A 108.5 . . ?
C15 C16 H16B 108.5 7_565 . ?
C15 C16 H16B 108.5 . . ?
H16A C16 H16B 107.5 . . ?
C18 C17 N5 124.7(4) . . ?
C18 C17 H17A 117.6 . . ?
N5 C17 H17A 117.6 . . ?
C17 C18 C19 119.8(5) . . ?
C17 C18 H18A 120.1 . . ?
C19 C18 H18A 120.1 . . ?
N6 C19 C18 122.0(3) . . ?
N6 C19 C18 122.0(3) . 7_565 ?
C18 C19 C18 115.9(6) . 7_565 ?
O7 C20 C21 106.5(11) . . ?
O7 C20 H20A 110.4 . . ?
C21 C20 H20A 110.4 . . ?
O7 C20 H20B 110.4 . . ?
C21 C20 H20B 110.4 . . ?
H20A C20 H20B 108.6 . . ?
C20 O7 H7B 109.5 . . ?
C20 C21 H21D 109.5 . . ?
C20 C21 H21A 109.5 . . ?
H21D C21 H21A 109.5 . . ?
C20 C21 H21B 109.5 . . ?
H21D C21 H21B 109.5 . . ?
H21A C21 H21B 109.5 . . ?

loop_
_geom_bond_atom_site_label_1
_geom_bond_atom_site_label_2
_geom_bond_distance
_geom_bond_site_symmetry_2
_geom_bond_publ_flag
Zn1 N2 2.041(5) . ?
Zn1 N1 2.060(4) . ?
Zn1 N1 2.060(4) 7_565 ?
Zn1 O1 2.071(3) . ?
Zn1 O1 2.071(3) 7_565 ?
Zn2 N5 2.050(5) . ?
Zn2 N4 2.050(4) . ?
Zn2 N4 2.050(4) 7_565 ?
Zn2 O1 2.079(3) . ?
Zn2 O1 2.079(3) 7_565 ?
Cl1 O2 1.388(5) . ?
Cl1 O4 1.398(4) . ?
Cl1 O5 1.403(5) . ?
Cl1 O3 1.423(5) . ?
N1 C8 1.277(6) . ?
N1 C9 1.473(6) . ?
N2 C11 1.325(6) 7_565 ?
N2 C11 1.325(6) . ?
N3 C13 1.361(9) . ?
N3 H3B 0.9000 . ?
N4 C14 1.281(6) . ?
N4 C15 1.495(6) . ?
N5 C17 1.345(5) 7_565 ?
N5 C17 1.345(5) . ?
N6 C19 1.356(9) . ?
N6 H6A 0.9000 . ?
O1 C5 1.335(4) . ?
C1 C2 1.515(7) . ?
C1 H1A 0.9600 . ?
C1 H1B 0.9600 . ?
C1 H1C 0.9600 . ?
C2 C3 1.372(7) . ?
C2 C7 1.373(8) . ?
C3 C4 1.405(6) . ?
C3 H3A 0.9300 . ?
C4 C5 1.403(6) . ?
C4 C8 1.457(7) . ?
C5 C6 1.429(6) . ?
C6 C7 1.417(6) . ?
C6 C14 1.435(7) . ?
C7 H7A 0.9300 . ?
C8 H8A 0.9300 . ?
C9 C10 1.507(7) . ?
C9 H9A 0.9700 . ?
C9 H9B 0.9700 . ?
C10 C9 1.507(7) 7_565 ?
C10 H10A 0.9700 . ?
C10 H10B 0.9700 . ?
C11 C12 1.370(7) . ?
C11 H11A 0.9300 . ?
C12 C13 1.400(6) . ?
C12 H12A 0.9300 . ?
C13 C12 1.400(6) 7_565 ?
C14 H14A 0.9300 . ?
C15 C16 1.519(7) . ?
C15 H15A 0.9700 . ?
C15 H15B 0.9700 . ?
C16 C15 1.519(7) 7_565 ?
C16 H16A 0.9700 . ?
C16 H16B 0.9700 . ?
C17 C18 1.339(6) . ?
C17 H17A 0.9300 . ?
C18 C19 1.400(6) . ?
C18 H18A 0.9300 . ?
C19 C18 1.400(6) 7_565 ?
C20 O7 1.4705(10) . ?
C20 C21 1.5007(10) . ?
C20 H20A 0.9700 . ?
C20 H20B 0.9700 . ?
O7 H7B 0.8200 . ?
C21 H21D 0.9600 . ?
C21 H21A 0.9600 . ?
C21 H21B 0.9600 . ?

loop_
_geom_torsion_atom_site_label_1
_geom_torsion_atom_site_label_2
_geom_torsion_atom_site_label_3
_geom_torsion_atom_site_label_4
_geom_torsion
_geom_torsion_site_symmetry_1
_geom_torsion_site_symmetry_2
_geom_torsion_site_symmetry_3
_geom_torsion_site_symmetry_4
_geom_torsion_publ_flag
N2 Zn1 N1 C8 92.3(4) . . . . ?
N1 Zn1 N1 C8 -163.7(3) 7_565 . . . ?
O1 Zn1 N1 C8 -11.0(4) . . . . ?
O1 Zn1 N1 C8 -66.3(6) 7_565 . . . ?
N2 Zn1 N1 C9 -81.1(4) . . . . ?
N1 Zn1 N1 C9 23.0(5) 7_565 . . . ?
O1 Zn1 N1 C9 175.7(4) . . . . ?
O1 Zn1 N1 C9 120.3(4) 7_565 . . . ?
N1 Zn1 N2 C11 141.5(4) . . . 7_565 ?
N1 Zn1 N2 C11 43.0(5) 7_565 . . 7_565 ?
O1 Zn1 N2 C11 -127.0(4) . . . 7_565 ?
O1 Zn1 N2 C11 -48.5(5) 7_565 . . 7_565 ?
N1 Zn1 N2 C11 -43.0(5) . . . . ?
N1 Zn1 N2 C11 -141.5(4) 7_565 . . . ?
O1 Zn1 N2 C11 48.5(5) . . . . ?
O1 Zn1 N2 C11 127.0(4) 7_565 . . . ?
N5 Zn2 N4 C14 -94.2(4) . . . . ?
N4 Zn2 N4 C14 163.2(3) 7_565 . . . ?
O1 Zn2 N4 C14 10.3(4) . . . . ?
O1 Zn2 N4 C14 64.0(5) 7_565 . . . ?
N5 Zn2 N4 C15 77.7(4) . . . . ?
N4 Zn2 N4 C15 -25.0(4) 7_565 . . . ?
O1 Zn2 N4 C15 -177.8(3) . . . . ?
O1 Zn2 N4 C15 -124.1(4) 7_565 . . . ?
N4 Zn2 N5 C17 -138.4(4) . . . 7_565 ?
N4 Zn2 N5 C17 -39.4(5) 7_565 . . 7_565 ?
O1 Zn2 N5 C17 130.4(4) . . . 7_565 ?
O1 Zn2 N5 C17 51.8(5) 7_565 . . 7_565 ?
N4 Zn2 N5 C17 39.4(5) . . . . ?
N4 Zn2 N5 C17 138.4(4) 7_565 . . . ?
O1 Zn2 N5 C17 -51.8(5) . . . . ?
O1 Zn2 N5 C17 -130.5(4) 7_565 . . . ?
N2 Zn1 O1 C5 -90.2(3) . . . . ?
N1 Zn1 O1 C5 12.3(3) . . . . ?
N1 Zn1 O1 C5 111.3(4) 7_565 . . . ?
O1 Zn1 O1 C5 169.2(3) 7_565 . . . ?
N2 Zn1 O1 Zn2 79.47(14) . . . . ?
N1 Zn1 O1 Zn2 -178.05(15) . . . . ?
N1 Zn1 O1 Zn2 -79.0(3) 7_565 . . . ?
O1 Zn1 O1 Zn2 -21.15(16) 7_565 . . . ?
N5 Zn2 O1 C5 89.1(3) . . . . ?
N4 Zn2 O1 C5 -11.9(3) . . . . ?
N4 Zn2 O1 C5 -113.0(4) 7_565 . . . ?
O1 Zn2 O1 C5 -169.3(3) 7_565 . . . ?
N5 Zn2 O1 Zn1 -80.54(13) . . . . ?
N4 Zn2 O1 Zn1 178.49(14) . . . . ?
N4 Zn2 O1 Zn1 77.4(3) 7_565 . . . ?
O1 Zn2 O1 Zn1 21.09(16) 7_565 . . . ?
C7 C2 C3 C4 1.4(8) . . . . ?
C1 C2 C3 C4 -178.0(5) . . . . ?
C2 C3 C4 C5 0.6(7) . . . . ?
C2 C3 C4 C8 -176.4(5) . . . . ?
Zn1 O1 C5 C4 -6.7(6) . . . . ?
Zn2 O1 C5 C4 -173.5(3) . . . . ?
Zn1 O1 C5 C6 174.6(3) . . . . ?
Zn2 O1 C5 C6 7.8(6) . . . . ?
C3 C4 C5 O1 178.5(4) . . . . ?
C8 C4 C5 O1 -4.8(7) . . . . ?
C3 C4 C5 C6 -2.8(6) . . . . ?
C8 C4 C5 C6 173.9(4) . . . . ?
O1 C5 C6 C7 -178.3(4) . . . . ?
C4 C5 C6 C7 2.9(6) . . . . ?
O1 C5 C6 C14 2.3(7) . . . . ?
C4 C5 C6 C14 -176.5(4) . . . . ?
C3 C2 C7 C6 -1.2(8) . . . . ?
C1 C2 C7 C6 178.2(5) . . . . ?
C5 C6 C7 C2 -1.0(7) . . . . ?
C14 C6 C7 C2 178.5(5) . . . . ?
C9 N1 C8 C4 178.7(5) . . . . ?
Zn1 N1 C8 C4 5.1(8) . . . . ?
C5 C4 C8 N1 5.8(8) . . . . ?
C3 C4 C8 N1 -177.4(5) . . . . ?
C8 N1 C9 C10 138.0(6) . . . . ?
Zn1 N1 C9 C10 -48.0(6) . . . . ?
N1 C9 C10 C9 74.7(8) . . . 7_565 ?
C11 N2 C11 C12 1.2(10) 7_565 . . . ?
Zn1 N2 C11 C12 -174.5(4) . . . . ?
N2 C11 C12 C13 1.1(9) . . . . ?
C11 C12 C13 N3 178.2(6) . . . . ?
C11 C12 C13 C12 -3.3(10) . . . 7_565 ?
C15 N4 C14 C6 -177.7(5) . . . . ?
Zn2 N4 C14 C6 -5.5(7) . . . . ?
C7 C6 C14 N4 177.0(5) . . . . ?
C5 C6 C14 N4 -3.5(8) . . . . ?
C14 N4 C15 C16 -139.6(5) . . . . ?
Zn2 N4 C15 C16 47.6(6) . . . . ?
N4 C15 C16 C15 -71.0(7) . . . 7_565 ?
C17 N5 C17 C18 -0.8(9) 7_565 . . . ?
Zn2 N5 C17 C18 -178.7(4) . . . . ?
N5 C17 C18 C19 -1.9(8) . . . . ?
C17 C18 C19 N6 -179.2(6) . . . . ?
C17 C18 C19 C18 4.3(9) . . . 7_565 ?
